data_9007248
loop_
_publ_author_name
'Camara, F.'
'Oberti, R.'
'Iezzi, G.'
'Della Ventura, G.'

_publ_section_title
;
 The P2_1/m - C2/m phase transition in synthetic amphibole Na NaMg
 Mg5 Si8 O22 (OH)2: thermodynamic and crystal-chemical evaluation
 Sample: T = 140 C
;
_journal_name_full 'Physics and Chemistry of Minerals'
_journal_page_first 570
_journal_page_last 581
_journal_paper_doi 10.1007/s00269-003-0348-9
_journal_volume 30
_journal_year 2003
_chemical_formula_structural Na2Mg6Si8O22(OH)2
_chemical_formula_sum 'H2 Mg6.19 Na1.62 O24 Si8'
_space_group_IT_number 11
_symmetry_space_group_name_Hall '-P 2yb'
_symmetry_space_group_name_H-M 'P 1 21/m 1'
_cell_angle_alpha 90
_cell_angle_beta 102.37
_cell_angle_gamma 90
_cell_formula_units_Z 2
_cell_length_a 9.706
_cell_length_b 17.986
_cell_length_c 5.286
_cell_volume 901.365
_database_code_amcsd 0008833
_diffrn_ambient_temperature 413.15
_exptl_crystal_density_diffrn 2.942
_cod_original_formula_sum 'Na1.62 Mg6.19 Si8 O24 H2'
_cod_database_code 9007248
_amcsd_formula_title Na2Mg6Si8O22(OH)2

loop_
_space_group_symop_operation_xyz
x,y,z
x,1/2-y,z
-x,1/2+y,-z
-x,-y,-z

loop_
_atom_site_aniso_label
_atom_site_aniso_U_11
_atom_site_aniso_U_22
_atom_site_aniso_U_33
_atom_site_aniso_U_12
_atom_site_aniso_U_13
_atom_site_aniso_U_23
NaA 0.02869 0.07211 0.05591 0.00000 0.03224 0.00000
Mg1 0.01047 0.00819 0.00648 0.00000 0.00198 -0.00047
Mg2 0.00956 0.00656 0.00851 0.00000 0.00248 0.00094
Mg3 0.00956 0.00656 0.00675 0.00000 0.00099 0.00000
Mg4 0.01093 0.01147 0.00972 0.00000 0.00670 0.00094
Si1A 0.00774 0.00656 0.00581 -0.00086 0.00124 -0.00047
Si1B 0.00774 0.00656 0.00500 0.00000 0.00149 0.00047
Si2A 0.00774 0.00656 0.00554 -0.00086 0.00124 -0.00047
Si2B 0.00911 0.00819 0.00621 -0.00259 0.00099 0.00094
O1A 0.00865 0.00819 0.00648 -0.00086 0.00174 -0.00094
O1B 0.00820 0.00819 0.00621 0.00000 0.00149 0.00000
O2A 0.00820 0.01147 0.00837 -0.00086 0.00248 -0.00235
O2B 0.01138 0.01147 0.00675 -0.00086 0.00198 -0.00141
O-H3A 0.01002 0.00819 0.00783 0.00000 0.00174 0.00000
O-H3B 0.00774 0.00983 0.00959 0.00000 0.00223 0.00000
O4A 0.01912 0.00819 0.01256 -0.00518 -0.00174 -0.00094
O4B 0.03005 0.01803 0.01715 -0.01469 -0.00967 0.00847
O5A 0.01093 0.01639 0.00999 0.00086 0.00322 0.00565
O5B 0.01047 0.01311 0.01026 -0.00173 0.00223 0.00423
O6A 0.01047 0.01639 0.01107 0.00259 0.00000 -0.00800
O6B 0.01047 0.01967 0.00797 0.00173 0.00074 -0.00518
O7A 0.01093 0.00656 0.01567 0.00000 0.00298 0.00000
O7B 0.00956 0.00656 0.01837 0.00000 0.00471 0.00000

loop_
_atom_site_label
_atom_site_fract_x
_atom_site_fract_y
_atom_site_fract_z
_atom_site_occupancy
_atom_site_U_iso_or_equiv
NaA 0.27070 0.25000 0.04440 0.81000 0.04851
Mg1 -0.24850 0.33820 0.49080 1.00000 0.00811
Mg2 -0.25030 0.42960 0.98290 1.00000 0.00823
Mg3 -0.25330 0.25000 0.98980 1.00000 0.00773
Mg4 -0.24060 0.50590 0.49250 0.59500 0.01013
Na4* -0.25930 0.52280 0.47100 0.40500 0.01849
Si1A 0.03230 0.33590 0.26450 1.00000 0.00633
Si1B 0.53060 0.83430 0.28940 1.00000 0.00621
Si2A 0.04010 0.42160 0.77220 1.00000 0.00659
Si2B 0.54460 0.91950 0.79630 1.00000 0.00760
O1A -0.13880 0.33570 0.19570 1.00000 0.00747
O1B -0.12780 0.42110 0.71260 1.00000 0.00735
O2A 0.36510 0.83700 0.22780 1.00000 0.00912
O2B 0.37010 0.92160 0.72630 1.00000 0.00975
O-H3A -0.13610 0.25000 0.69830 1.00000 0.00861
O-H3B 0.35510 0.75000 0.72360 1.00000 0.00899
O4A 0.12460 0.49860 0.78910 1.00000 0.01368
O4B 0.62040 0.99470 0.77240 1.00000 0.02356
O5A 0.09610 0.36920 0.03190 1.00000 0.01203
O5B 0.59870 0.88330 0.08780 1.00000 0.01140
O6A 0.09850 0.37770 0.53570 1.00000 0.01267
O6B 0.59430 0.85860 0.58770 1.00000 0.01279
O7A 0.09420 0.25000 0.30010 1.00000 0.01089
O7B 0.58690 0.75000 0.26080 1.00000 0.01102

loop_
_cod_changelog_entry_id
_cod_changelog_entry_author
_cod_changelog_entry_date
_cod_changelog_entry_text
1
;cod-tools version 3.10.1
Id: cif_fix_AMCSD_aniso_labels 10200 2024-08-01 14:09:44Z saulius
;
2024-08-02T12:21:05+03:00
;Changed the following '_atom_site_aniso_label' values:
'OH3A' -> 'O-H3A'
'OH3B' -> 'O-H3B'
;

loop_
_cod_related_entry_id
_cod_related_entry_database
_cod_related_entry_code
1 AMCSD 0008833
